data_4002401
loop_
_publ_author_name
'Kruth, A.'
'Davies, R.A.'
'Islam, M.S.'
'Irvine, J.T.S.'

_publ_section_title
;
 Combined neutron diffraction and atomistic modeling studies of structure,
 defects, and water incorporation in doped barium cerate perovskites
;
_journal_name_full 'Chemistry of Materials (1,1989-)'
_journal_page_first 1239
_journal_page_last 1248
_journal_volume 19
_journal_year 2007
_chemical_formula_sum 'Ba0.97 Ce0.87 La0.03 O2.91 Y0.13'
_chemical_name_systematic '(Ba0.97 La0.03) (Ce0.87 Y0.13) O2.91'
_space_group_IT_number 62
_symmetry_space_group_name_Hall '-P 2c 2ab'
_symmetry_space_group_name_H-M 'P b n m'
_cell_angle_alpha 90
_cell_angle_beta 90
_cell_angle_gamma 90
_cell_formula_units_Z 4
_cell_length_a 6.2219
_cell_length_b 6.2134
_cell_length_c 8.7667
_cell_volume 338.913
_citation_journal_id_ASTM CMATEX
_cod_data_source_file Kruth_CMATEX_2007_1336.cif
_cod_data_source_block Ba0.97Ce0.87La0.03O2.91Y0.13
_cod_original_cell_volume 338.9132
_cod_original_sg_symbol_Hall '-P 2ac 2n (z,x,y)'
_cod_database_code 4002401

loop_
_symmetry_equiv_pos_as_xyz
x,y,z
x+1/2,-y+1/2,-z
-x+1/2,y+1/2,-z+1/2
-x,-y,z+1/2
-x,-y,-z
-x-1/2,y-1/2,z
x-1/2,-y-1/2,z-1/2
x,y,-z-1/2

loop_
_atom_site_label
_atom_site_type_symbol
_atom_site_fract_x
_atom_site_fract_y
_atom_site_fract_z
_atom_site_occupancy
_atom_site_U_iso_or_equiv
Ce1 Ce+3 0.5 0 0 0.87 0.0
Ba1 Ba+2 0.0124 -0.0019 0.25 0.97 0.0
Y1 Y+3 0.5 0 0 0.13 0.0
O2 O-2 0.2732 0.7257 0.0041 0.96 0.0
O1 O-2 0.4907 0.076 0.25 0.99 0.0
La1 La+3 0.0124 -0.0019 0.25 0.03 0.0
